data_1554701
loop_
_publ_author_name
'Anitha, Mandala'
'Shankar, Mallepalli'
'Kumara Swamy, K. C.'

_publ_section_title
;
 Reactivity of epoxy-ynamides with metal halides: nucleophile
 (Br/Cl/OH)-assisted tandem intramolecular 5-exo-dig or 6-endo-dig
 cyclisation and AgF2-promoted oxidation
;
_journal_issue 8
_journal_name_full 'Organic Chemistry Frontiers'
_journal_page_first 1133
_journal_paper_doi 10.1039/C9QO00027E
_journal_volume 6
_journal_year 2019
_chemical_formula_sum 'C17 H14 N2 O7 S'
_chemical_formula_weight 390.36
_space_group_IT_number 14
_space_group_name_Hall '-P 2yn'
_space_group_name_H-M_alt 'P 1 21/n 1'
_symmetry_cell_setting monoclinic
_symmetry_space_group_name_H-M 'P 1 21/n 1'
_atom_sites_solution_hydrogens geom
_atom_sites_solution_primary direct
_atom_sites_solution_secondary difmap
_audit_creation_method SHELXL-97
_audit_update_record
;
2018-12-15 deposited with the CCDC.	2019-02-21 downloaded from the CCDC.
;
_cell_angle_alpha 90.00
_cell_angle_beta 104.560(2)
_cell_angle_gamma 90.00
_cell_formula_units_Z 4
_cell_length_a 7.4466(5)
_cell_length_b 24.7338(15)
_cell_length_c 9.6421(5)
_cell_measurement_reflns_used 8794
_cell_measurement_temperature 298(2)
_cell_measurement_theta_max 24.80
_cell_measurement_theta_min 2.94
_cell_volume 1718.87(18)
_computing_cell_refinement 'Bruker SAINT'
_computing_data_collection 'Bruker APEX2'
_computing_data_reduction 'Bruker SAINT'
_computing_molecular_graphics 'Bruker SHELXTL'
_computing_publication_material 'Bruker SHELXTL'
_computing_structure_refinement 'SHELXL-97 (Sheldrick, 2008)'
_computing_structure_solution 'SHELXS-97 (Sheldrick, 2008)'
_diffrn_ambient_temperature 298(2)
_diffrn_measured_fraction_theta_full 0.999
_diffrn_measured_fraction_theta_max 0.999
_diffrn_measurement_device_type 'Bruker APEX-II CCD'
_diffrn_measurement_method '\f and \w scans'
_diffrn_radiation_monochromator graphite
_diffrn_radiation_source 'fine-focus sealed tube'
_diffrn_radiation_type MoK\a
_diffrn_radiation_wavelength 0.71073
_diffrn_reflns_av_R_equivalents 0.0636
_diffrn_reflns_av_sigmaI/netI 0.0240
_diffrn_reflns_limit_h_max 8
_diffrn_reflns_limit_h_min -8
_diffrn_reflns_limit_k_max 29
_diffrn_reflns_limit_k_min -29
_diffrn_reflns_limit_l_max 11
_diffrn_reflns_limit_l_min -11
_diffrn_reflns_number 35288
_diffrn_reflns_theta_full 25.00
_diffrn_reflns_theta_max 25.00
_diffrn_reflns_theta_min 2.33
_exptl_absorpt_coefficient_mu 0.233
_exptl_crystal_colour colourless
_exptl_crystal_density_diffrn 1.508
_exptl_crystal_density_method 'not measured'
_exptl_crystal_description block
_exptl_crystal_F_000 808
_exptl_crystal_recrystallization_method 'Re-crystallisation from solvent'
_exptl_crystal_size_max 0.24
_exptl_crystal_size_mid 0.22
_exptl_crystal_size_min 0.18
_refine_diff_density_max 0.427
_refine_diff_density_min -0.321
_refine_diff_density_rms 0.046
_refine_ls_extinction_method none
_refine_ls_goodness_of_fit_ref 1.046
_refine_ls_hydrogen_treatment mixed
_refine_ls_matrix_type full
_refine_ls_number_parameters 247
_refine_ls_number_reflns 3032
_refine_ls_number_restraints 0
_refine_ls_restrained_S_all 1.046
_refine_ls_R_factor_all 0.0624
_refine_ls_R_factor_gt 0.0435
_refine_ls_shift/su_max 0.000
_refine_ls_shift/su_mean 0.000
_refine_ls_structure_factor_coef Fsqd
_refine_ls_weighting_details 'calc w=1/[\s^2^(Fo^2^)+(0.0497P)^2^+1.0299P] where P=(Fo^2^+2Fc^2^)/3'
_refine_ls_weighting_scheme calc
_refine_ls_wR_factor_gt 0.1037
_refine_ls_wR_factor_ref 0.1128
_reflns_number_gt 2348
_reflns_number_total 3032
_reflns_threshold_expression >2sigma(I)
_cod_data_source_file c9qo00027e2.cif
_cod_data_source_block compound28
_cod_depositor_comments
;
The following automatic conversions were performed:

data item '_symmetry_cell_setting' value 'Monoclinic' was changed to
'monoclinic' in accordance with the
/home/saulius/struct/COD-crude-data/automatic-downloads/DataCite-retrospective/RSC/depositions/lib/dictionaries/cif_core.dic
dictionary named 'cif_core.dic' version 2.4.2 last updated on
2011-04-26.

Automatic conversion script
Id: cif_fix_values 6909 2019-04-08 15:41:33Z antanas 
;
_cod_original_sg_symbol_H-M P2(1)/n
_cod_database_code 1554701

loop_
_symmetry_equiv_pos_as_xyz
'x, y, z'
'-x+1/2, y+1/2, -z+1/2'
'-x, -y, -z'
'x-1/2, -y-1/2, z-1/2'

loop_
_atom_site_label
_atom_site_type_symbol
_atom_site_fract_x
_atom_site_fract_y
_atom_site_fract_z
_atom_site_U_iso_or_equiv
_atom_site_adp_type
_atom_site_occupancy
_atom_site_symmetry_multiplicity
_atom_site_calc_flag
_atom_site_refinement_flags
S1 S 0.45682(8) 0.46323(2) 0.77401(6) 0.03822(18) Uani 1 1 d .
O1 O 0.5709(2) 0.44077(7) 0.90271(18) 0.0510(5) Uani 1 1 d .
O2 O 0.5191(2) 0.50880(7) 0.70918(19) 0.0512(5) Uani 1 1 d .
O6 O 0.0357(3) 0.54410(8) 0.8048(2) 0.0645(6) Uani 1 1 d .
O7 O 0.1576(3) 0.54113(7) 0.5141(2) 0.0640(6) Uani 1 1 d .
N1 N 0.2600(3) 0.48225(7) 0.8114(2) 0.0358(4) Uani 1 1 d .
N2 N 0.2098(3) 0.28563(9) 0.3528(3) 0.0570(6) Uani 1 1 d .
O3 O 0.0689(4) 0.36456(8) 0.8109(3) 0.0799(7) Uani 1 1 d .
O4 O 0.2238(4) 0.23951(8) 0.3960(3) 0.0888(8) Uani 1 1 d .
O5 O 0.1425(4) 0.29770(9) 0.2291(3) 0.0908(8) Uani 1 1 d .
C1 C 0.3935(3) 0.41038(9) 0.6483(2) 0.0349(5) Uani 1 1 d .
C4 C 0.2803(3) 0.32954(9) 0.4562(3) 0.0418(6) Uani 1 1 d .
C2 C 0.4169(4) 0.35718(10) 0.6941(3) 0.0453(6) Uani 1 1 d .
H2 H 0.4710 0.3492 0.7897 0.054 Uiso 1 1 calc R
C10 C 0.1624(3) 0.52896(9) 0.7578(3) 0.0419(6) Uani 1 1 d .
C6 C 0.3188(4) 0.42282(10) 0.5055(3) 0.0454(6) Uani 1 1 d .
H6 H 0.3073 0.4587 0.4754 0.055 Uiso 1 1 calc R
C5 C 0.2617(4) 0.38182(10) 0.4085(3) 0.0481(6) Uani 1 1 d .
H5 H 0.2111 0.3894 0.3121 0.058 Uiso 1 1 calc R
C11 C 0.1994(4) 0.56138(10) 0.6317(3) 0.0452(6) Uani 1 1 d .
C12 C 0.2564(4) 0.61836(9) 0.6591(3) 0.0440(6) Uani 1 1 d .
C7 C 0.1912(4) 0.45186(9) 0.9198(3) 0.0436(6) Uani 1 1 d .
H7A H 0.1556 0.4771 0.9850 0.052 Uiso 1 1 calc R
H7B H 0.2902 0.4293 0.9751 0.052 Uiso 1 1 calc R
C3 C 0.3595(4) 0.31627(10) 0.5968(3) 0.0483(6) Uani 1 1 d .
H3 H 0.3738 0.2803 0.6255 0.058 Uiso 1 1 calc R
C17 C 0.2248(4) 0.65406(11) 0.5445(3) 0.0569(7) Uani 1 1 d .
H17 H 0.1682 0.6422 0.4523 0.068 Uiso 1 1 calc R
C8 C 0.0273(4) 0.41682(11) 0.8519(3) 0.0573(7) Uani 1 1 d .
H8 H -0.083(4) 0.4346(12) 0.779(3) 0.069 Uiso 1 1 d .
C13 C 0.3420(4) 0.63636(11) 0.7953(3) 0.0583(7) Uani 1 1 d .
H13 H 0.3620 0.6127 0.8727 0.070 Uiso 1 1 calc R
C16 C 0.2788(5) 0.70775(12) 0.5692(4) 0.0733(10) Uani 1 1 d .
H16 H 0.2561 0.7321 0.4933 0.088 Uiso 1 1 calc R
C14 C 0.3977(5) 0.68969(13) 0.8158(4) 0.0773(10) Uani 1 1 d .
H14 H 0.4583 0.7016 0.9070 0.093 Uiso 1 1 calc R
C15 C 0.3647(5) 0.72491(12) 0.7036(5) 0.0791(11) Uani 1 1 d .
H15 H 0.4011 0.7608 0.7189 0.095 Uiso 1 1 calc R
C9 C -0.0169(5) 0.37079(12) 0.9271(4) 0.0738(9) Uani 1 1 d .
H9A H 0.0583 0.3642 1.0234 0.089 Uiso 1 1 calc R
H9B H -0.1465 0.3608 0.9109 0.089 Uiso 1 1 calc R

loop_
_atom_site_aniso_label
_atom_site_aniso_U_11
_atom_site_aniso_U_22
_atom_site_aniso_U_33
_atom_site_aniso_U_23
_atom_site_aniso_U_13
_atom_site_aniso_U_12
S1 0.0377(3) 0.0362(3) 0.0408(3) 0.0004(2) 0.0100(2) -0.0009(3)
O1 0.0462(10) 0.0561(11) 0.0445(10) -0.0004(8) -0.0001(8) 0.0065(8)
O2 0.0522(11) 0.0431(10) 0.0625(11) 0.0012(8) 0.0223(9) -0.0116(8)
O6 0.0633(13) 0.0543(12) 0.0870(15) 0.0156(10) 0.0395(12) 0.0198(10)
O7 0.0897(16) 0.0506(11) 0.0493(12) -0.0039(9) 0.0131(11) 0.0010(10)
N1 0.0403(11) 0.0292(10) 0.0396(10) 0.0013(8) 0.0130(8) 0.0007(8)
N2 0.0644(16) 0.0448(14) 0.0606(16) -0.0107(11) 0.0139(12) 0.0037(11)
O3 0.1055(18) 0.0522(12) 0.0970(17) -0.0238(11) 0.0533(15) -0.0186(12)
O4 0.136(2) 0.0405(12) 0.0841(16) -0.0108(11) 0.0165(15) -0.0070(13)
O5 0.126(2) 0.0692(15) 0.0583(14) -0.0159(11) -0.0115(14) 0.0024(14)
C1 0.0344(12) 0.0344(12) 0.0383(12) 0.0023(10) 0.0134(10) 0.0040(10)
C4 0.0431(14) 0.0373(13) 0.0462(14) -0.0042(11) 0.0135(11) 0.0058(11)
C2 0.0560(16) 0.0388(13) 0.0403(13) 0.0066(11) 0.0105(12) 0.0100(12)
C10 0.0451(14) 0.0313(12) 0.0505(14) -0.0009(10) 0.0143(12) 0.0003(11)
C6 0.0631(17) 0.0332(12) 0.0414(14) 0.0056(10) 0.0159(12) 0.0068(12)
C5 0.0611(17) 0.0428(14) 0.0386(13) 0.0021(11) 0.0091(12) 0.0126(12)
C11 0.0480(15) 0.0393(13) 0.0488(15) 0.0042(11) 0.0132(12) 0.0082(11)
C12 0.0500(15) 0.0347(13) 0.0518(15) 0.0074(11) 0.0211(12) 0.0088(11)
C7 0.0520(15) 0.0380(13) 0.0449(14) 0.0032(10) 0.0200(12) 0.0007(11)
C3 0.0653(18) 0.0308(12) 0.0499(15) 0.0064(11) 0.0163(13) 0.0081(12)
C17 0.0620(18) 0.0516(16) 0.0609(17) 0.0170(13) 0.0226(14) 0.0103(14)
C8 0.0589(18) 0.0468(16) 0.071(2) 0.0039(14) 0.0245(15) -0.0039(13)
C13 0.079(2) 0.0433(15) 0.0568(17) 0.0001(13) 0.0241(15) -0.0039(14)
C16 0.085(2) 0.0456(17) 0.103(3) 0.0302(18) 0.049(2) 0.0166(16)
C14 0.102(3) 0.0527(19) 0.086(2) -0.0201(17) 0.040(2) -0.0202(18)
C15 0.100(3) 0.0343(16) 0.123(3) -0.0046(19) 0.065(3) -0.0045(16)
C9 0.092(2) 0.0536(17) 0.088(2) 0.0025(16) 0.046(2) -0.0139(17)

loop_
_atom_type_symbol
_atom_type_description
_atom_type_scat_dispersion_real
_atom_type_scat_dispersion_imag
_atom_type_scat_source
C C 0.0033 0.0016 'International Tables Vol C Tables 4.2.6.8 and 6.1.1.4'
H H 0.0000 0.0000 'International Tables Vol C Tables 4.2.6.8 and 6.1.1.4'
N N 0.0061 0.0033 'International Tables Vol C Tables 4.2.6.8 and 6.1.1.4'
O O 0.0106 0.0060 'International Tables Vol C Tables 4.2.6.8 and 6.1.1.4'
S S 0.1246 0.1234 'International Tables Vol C Tables 4.2.6.8 and 6.1.1.4'

loop_
_geom_angle_atom_site_label_1
_geom_angle_atom_site_label_2
_geom_angle_atom_site_label_3
_geom_angle
O2 S1 O1 120.10(11)
O2 S1 N1 105.90(10)
O1 S1 N1 106.60(10)
O2 S1 C1 110.21(11)
O1 S1 C1 107.85(11)
N1 S1 C1 105.13(10)
C10 N1 C7 116.26(19)
C10 N1 S1 124.06(16)
C7 N1 S1 119.35(15)
O5 N2 O4 123.4(2)
O5 N2 C4 118.2(2)
O4 N2 C4 118.4(2)
C8 O3 C9 60.57(18)
C6 C1 C2 121.0(2)
C6 C1 S1 119.35(17)
C2 C1 S1 119.63(18)
C5 C4 C3 122.6(2)
C5 C4 N2 118.6(2)
C3 C4 N2 118.8(2)
C3 C2 C1 119.3(2)
C3 C2 H2 120.3
C1 C2 H2 120.3
O6 C10 N1 120.2(2)
O6 C10 C11 116.6(2)
N1 C10 C11 123.0(2)
C5 C6 C1 119.5(2)
C5 C6 H6 120.3
C1 C6 H6 120.3
C4 C5 C6 118.8(2)
C4 C5 H5 120.6
C6 C5 H5 120.6
O7 C11 C12 124.0(2)
O7 C11 C10 118.1(2)
C12 C11 C10 117.1(2)
C13 C12 C17 119.8(2)
C13 C12 C11 121.4(2)
C17 C12 C11 118.8(2)
N1 C7 C8 111.8(2)
N1 C7 H7A 109.3
C8 C7 H7A 109.3
N1 C7 H7B 109.3
C8 C7 H7B 109.3
H7A C7 H7B 107.9
C2 C3 C4 118.7(2)
C2 C3 H3 120.6
C4 C3 H3 120.6
C12 C17 C16 119.2(3)
C12 C17 H17 120.4
C16 C17 H17 120.4
O3 C8 C9 60.49(19)
O3 C8 C7 116.1(3)
C9 C8 C7 120.1(3)
O3 C8 H8 113.1(17)
C9 C8 H8 115.9(17)
C7 C8 H8 117.9(17)
C12 C13 C14 119.6(3)
C12 C13 H13 120.2
C14 C13 H13 120.2
C15 C16 C17 120.5(3)
C15 C16 H16 119.7
C17 C16 H16 119.7
C15 C14 C13 120.6(3)
C15 C14 H14 119.7
C13 C14 H14 119.7
C16 C15 C14 120.3(3)
C16 C15 H15 119.9
C14 C15 H15 119.9
O3 C9 C8 58.93(19)
O3 C9 H9A 117.9
C8 C9 H9A 117.9
O3 C9 H9B 117.9
C8 C9 H9B 117.9
H9A C9 H9B 115.0

loop_
_geom_bond_atom_site_label_1
_geom_bond_atom_site_label_2
_geom_bond_distance
S1 O2 1.4222(17)
S1 O1 1.4284(18)
S1 N1 1.663(2)
S1 C1 1.764(2)
O6 C10 1.204(3)
O7 C11 1.206(3)
N1 C10 1.393(3)
N1 C7 1.479(3)
N2 O5 1.209(3)
N2 O4 1.210(3)
N2 C4 1.479(3)
O3 C8 1.409(3)
O3 C9 1.431(4)
C1 C6 1.384(3)
C1 C2 1.385(3)
C4 C5 1.368(3)
C4 C3 1.375(3)
C2 C3 1.373(3)
C2 H2 0.9300
C10 C11 1.539(3)
C6 C5 1.372(3)
C6 H6 0.9300
C5 H5 0.9300
C11 C12 1.476(3)
C12 C13 1.381(4)
C12 C17 1.388(3)
C7 C8 1.506(4)
C7 H7A 0.9700
C7 H7B 0.9700
C3 H3 0.9300
C17 C16 1.391(4)
C17 H17 0.9300
C8 C9 1.432(4)
C8 H8 1.04(3)
C13 C14 1.382(4)
C13 H13 0.9300
C16 C15 1.361(5)
C16 H16 0.9300
C14 C15 1.362(5)
C14 H14 0.9300
C15 H15 0.9300
C9 H9A 0.9700
C9 H9B 0.9700
